data_4033984
loop_
_publ_author_name
'Sagara, Prateep Singh'
'Siril, Prem Felix'
'Ravikumar, Ponneri Chandrababu'

_publ_section_title
;
 <i>N</i>-Amino-7-azaindole as the <i>N</i>,<i>N</i>'-Bidentate Directing
 Group: Ruthenium-Catalyzed Oxidative Annulation of
 <i>N</i>-(7-Azaindole)benzamides with Alkynes via C-H Bond Activation.
;
_journal_issue 19
_journal_name_full 'The Journal of organic chemistry'
_journal_page_first 12314
_journal_page_last 12323
_journal_paper_doi 10.1021/acs.joc.9b01598
_journal_volume 84
_journal_year 2019
_chemical_formula_moiety 'C24 H19 N3 O'
_chemical_formula_sum 'C24 H19 N3 O'
_chemical_formula_weight 365.42
_space_group_crystal_system triclinic
_space_group_IT_number 2
_space_group_name_Hall '-P 1'
_space_group_name_H-M_alt 'P -1'
_atom_sites_solution_hydrogens geom
_atom_sites_solution_primary direct
_atom_sites_solution_secondary difmap
_audit_creation_date 2017-06-08
_audit_creation_method
;
  Olex2 1.2-ac2
  (compiled 2012.03.27 svn.r2268, GUI svn.r4156)
;
_cell_angle_alpha 107.261(5)
_cell_angle_beta 92.112(4)
_cell_angle_gamma 95.307(5)
_cell_formula_units_Z 4
_cell_length_a 9.2805(5)
_cell_length_b 12.3962(7)
_cell_length_c 16.8806(8)
_cell_measurement_reflns_used 5136
_cell_measurement_temperature 150.00(10)
_cell_measurement_theta_max 28.2160
_cell_measurement_theta_min 2.1980
_cell_volume 1842.36(18)
_computing_cell_refinement 'CrysAlisPro 1.171.38.43i (Rigaku OD, 2015)'
_computing_data_collection 'CrysAlisPro 1.171.38.43i (Rigaku OD, 2015)'
_computing_data_reduction 'CrysAlisPro 1.171.38.43i (Rigaku OD, 2015)'
_computing_molecular_graphics
;
O. V. Dolomanov, L. J. Bourhis, R. J. Gildea, J. A. K. Howard and H. Puschmann,
OLEX2: a complete structure solution, refinement and analysis program.
J. Appl. Cryst. (2009). 42, 339-341.
;
_computing_publication_material
;
O. V. Dolomanov, L. J. Bourhis, R. J. Gildea, J. A. K. Howard and H. Puschmann,
OLEX2: a complete structure solution, refinement and analysis program.
J. Appl. Cryst. (2009). 42, 339-341.
;
_computing_structure_refinement
;
SHELXL, G.M. Sheldrick, Acta Cryst.
(2008). A64, 112-122
;
_computing_structure_solution
;
SHELXS, G.M. Sheldrick, Acta Cryst.
(2008). A64, 112-122
;
_diffrn_ambient_environment N~2~
_diffrn_ambient_temperature 150.00(10)
_diffrn_detector 'CCD plate'
_diffrn_detector_area_resol_mean 15.9974
_diffrn_detector_type Eos
_diffrn_measured_fraction_theta_full 0.9870
_diffrn_measured_fraction_theta_max 0.8632
_diffrn_measurement_details
;
List of Runs (angles in degrees, time in seconds):

  # Type    Start    End  Width  t~exp~   \w     \q     \k     \f   Frames
--------------------------------------------------------------------------
  1  \w    -12.00  99.00   1.00   23.00    --   26.84  57.00 150.00  111
  2  \w     35.00 120.00   1.00   23.00    --   26.84 178.00  60.00   85
  3  \w    -13.00 104.00   1.00   23.00    --   26.84  77.00-120.00  117
  4  \w    -51.00  24.00   1.00   23.00    --   26.84 -37.00   0.00   75
;
_diffrn_measurement_device 'four-circle diffractometer'
_diffrn_measurement_device_type 'SuperNova, Dual, Cu at zero, Eos'
_diffrn_measurement_method '\w scans'
_diffrn_orient_matrix_type 'CrysAlisPro convention (1999,Acta A55,543-557)'
_diffrn_orient_matrix_UB_11 0.0718970000
_diffrn_orient_matrix_UB_12 0.0195612000
_diffrn_orient_matrix_UB_13 0.0173247000
_diffrn_orient_matrix_UB_21 0.0187380000
_diffrn_orient_matrix_UB_22 -0.0564773000
_diffrn_orient_matrix_UB_23 -0.0134454000
_diffrn_orient_matrix_UB_31 0.0199716000
_diffrn_orient_matrix_UB_32 0.0077449000
_diffrn_orient_matrix_UB_33 -0.0382634000
_diffrn_radiation_monochromator mirror
_diffrn_radiation_probe x-ray
_diffrn_radiation_type 'Mo K\a'
_diffrn_radiation_wavelength 0.71073
_diffrn_reflns_av_R_equivalents 0.0186
_diffrn_reflns_av_unetI/netI 0.0407
_diffrn_reflns_limit_h_max 11
_diffrn_reflns_limit_h_min -10
_diffrn_reflns_limit_k_max 15
_diffrn_reflns_limit_k_min -16
_diffrn_reflns_limit_l_max 22
_diffrn_reflns_limit_l_min -20
_diffrn_reflns_number 11201
_diffrn_reflns_theta_full 26.00
_diffrn_reflns_theta_max 28.34
_diffrn_reflns_theta_min 1.73
_diffrn_source 'micro-focus sealed X-ray tube'
_diffrn_source_type 'SuperNova (Mo) X-ray Source'
_exptl_absorpt_coefficient_mu 0.082
_exptl_absorpt_correction_T_max 1.000
_exptl_absorpt_correction_T_min 0.594
_exptl_absorpt_correction_type gaussian
_exptl_absorpt_process_details
;
CrysAlisPro 1.171.38.43i (Rigaku Oxford Diffraction, 2015)
Numerical absorption correction based on gaussian integration over
			a multifaceted crystal model
Empirical absorption correction using spherical harmonics,
 implemented in SCALE3 ABSPACK scaling algorithm.
;
_exptl_crystal_density_diffrn 1.314
_exptl_crystal_density_method 'not measured'
_exptl_crystal_description triclinic
_exptl_crystal_F_000 768.000
_exptl_crystal_size_max 0.33
_exptl_crystal_size_mid 0.25
_exptl_crystal_size_min 0.133
_refine_diff_density_max 0.225
_refine_diff_density_min -0.209
_refine_diff_density_rms 0.044
_refine_ls_extinction_method none
_refine_ls_goodness_of_fit_ref 1.040
_refine_ls_hydrogen_treatment mixed
_refine_ls_matrix_type full
_refine_ls_number_parameters 507
_refine_ls_number_reflns 7946
_refine_ls_number_restraints 0
_refine_ls_restrained_S_all 1.040
_refine_ls_R_factor_all 0.0638
_refine_ls_R_factor_gt 0.0483
_refine_ls_shift/su_max 0.000
_refine_ls_shift/su_mean 0.000
_refine_ls_structure_factor_coef Fsqd
_refine_ls_weighting_details 'calc w=1/[\s^2^(Fo^2^)+(0.0274P)^2^+1.2552P] where P=(Fo^2^+2Fc^2^)/3'
_refine_ls_weighting_scheme calc
_refine_ls_wR_factor_gt 0.1073
_refine_ls_wR_factor_ref 0.1187
_reflns_number_gt 6306
_reflns_number_total 7946
_reflns_threshold_expression >2sigma(I)
_cod_data_source_file jo9b01598_si_002.cif
_cod_data_source_block sps_44_lt_mo
_cod_original_cell_volume 1842.38(17)
_cod_database_code 4033984
_chemical_oxdiff_formula 'C98 H76 N10 O4 '
_reflns_odcompleteness_completeness 98.70
_reflns_odcompleteness_iscentric 1
_reflns_odcompleteness_theta 26.32
_oxdiff_exptl_absorpt_empirical_details
;
Empirical correction (ABSPACK) includes:
- Absorption correction using spherical harmonics
- Frame scaling
;
_oxdiff_exptl_absorpt_empirical_full_max 1.153
_oxdiff_exptl_absorpt_empirical_full_min 0.880

loop_
_space_group_symop_id
_space_group_symop_operation_xyz
1 'x, y, z'
2 '-x, -y, -z'

loop_
_atom_site_label
_atom_site_type_symbol
_atom_site_fract_x
_atom_site_fract_y
_atom_site_fract_z
_atom_site_U_iso_or_equiv
_atom_site_adp_type
_atom_site_occupancy
_atom_site_symmetry_multiplicity
_atom_site_calc_flag
_atom_site_refinement_flags
O1 O 0.40824(14) 0.64751(12) 0.43987(9) 0.0363(3) Uani 1 1 d .
N1 N 0.20291(15) 0.64328(12) 0.36075(9) 0.0254(3) Uani 1 1 d .
N2 N 0.25805(16) 0.74689(12) 0.35157(9) 0.0267(3) Uani 1 1 d .
C7 C 0.07555(19) 0.45374(14) 0.39608(10) 0.0241(4) Uani 1 1 d .
C2 C 0.21649(19) 0.50026(15) 0.42954(10) 0.0244(4) Uani 1 1 d .
N3 N 0.16930(17) 0.86556(13) 0.47554(10) 0.0317(4) Uani 1 1 d .
C1 C 0.28662(19) 0.60158(15) 0.41284(11) 0.0263(4) Uani 1 1 d .
C8 C -0.00414(18) 0.50603(14) 0.34402(11) 0.0242(4) Uani 1 1 d .
C9 C 0.06074(18) 0.59844(14) 0.32745(10) 0.0237(4) Uani 1 1 d .
C16 C -0.15568(19) 0.45601(15) 0.30771(11) 0.0278(4) Uani 1 1 d .
H16A H -0.2070 0.5152 0.2965 0.033 Uiso 1 1 calc R
H16B H -0.2072 0.4292 0.3484 0.033 Uiso 1 1 calc R
C6 C 0.0164(2) 0.35636(15) 0.41557(12) 0.0296(4) Uani 1 1 d .
H6 H -0.0762 0.3231 0.3939 0.036 Uiso 1 1 calc R
C10 C -0.00654(19) 0.65351(15) 0.27005(11) 0.0276(4) Uani 1 1 d .
C3 C 0.2923(2) 0.45304(16) 0.48230(11) 0.0284(4) Uani 1 1 d .
H3 H 0.3840 0.4865 0.5057 0.034 Uiso 1 1 calc R
C20 C 0.35294(19) 0.92955(16) 0.39367(12) 0.0293(4) Uani 1 1 d .
C24 C 0.25369(18) 0.84917(15) 0.41240(11) 0.0253(4) Uani 1 1 d .
C5 C 0.0936(2) 0.30968(16) 0.46622(12) 0.0327(4) Uani 1 1 d .
H5 H 0.0526 0.2454 0.4781 0.039 Uiso 1 1 calc R
C17 C -0.1569(2) 0.35802(16) 0.22781(12) 0.0350(4) Uani 1 1 d .
H17A H -0.1136 0.3854 0.1857 0.053 Uiso 1 1 calc R
H17B H -0.2551 0.3263 0.2095 0.053 Uiso 1 1 calc R
H17C H -0.1026 0.3006 0.2379 0.053 Uiso 1 1 calc R
C4 C 0.2321(2) 0.35791(16) 0.49963(12) 0.0318(4) Uani 1 1 d .
H4 H 0.2838 0.3259 0.5335 0.038 Uiso 1 1 calc R
C18 C 0.3640(2) 0.75961(17) 0.29834(12) 0.0314(4) Uani 1 1 d .
H18 H 0.3920 0.7017 0.2544 0.038 Uiso 1 1 calc R
C21 C 0.3651(2) 1.03919(17) 0.44793(14) 0.0382(5) Uani 1 1 d .
H21 H 0.4287 1.0967 0.4395 0.046 Uiso 1 1 calc R
C19 C 0.4203(2) 0.87027(17) 0.32066(13) 0.0357(4) Uani 1 1 d .
H19 H 0.4900 0.9019 0.2935 0.043 Uiso 1 1 calc R
C11 C -0.0980(2) 0.73711(17) 0.29872(14) 0.0384(5) Uani 1 1 d .
H11 H -0.1109 0.7647 0.3553 0.046 Uiso 1 1 calc R
C23 C 0.1844(2) 0.97279(17) 0.52578(13) 0.0370(5) Uani 1 1 d .
H23 H 0.1273 0.9902 0.5711 0.044 Uiso 1 1 calc R
C22 C 0.2794(2) 1.05980(17) 0.51476(14) 0.0387(5) Uani 1 1 d .
H22 H 0.2854 1.1322 0.5526 0.046 Uiso 1 1 calc R
C15 C 0.0151(2) 0.61554(18) 0.18575(12) 0.0361(5) Uani 1 1 d .
H15 H 0.0773 0.5603 0.1662 0.043 Uiso 1 1 calc R
C13 C -0.1495(3) 0.7403(2) 0.15888(17) 0.0546(7) Uani 1 1 d .
H13 H -0.1987 0.7683 0.1215 0.066 Uiso 1 1 calc R
C14 C -0.0556(3) 0.6597(2) 0.13077(14) 0.0484(6) Uani 1 1 d .
H14 H -0.0396 0.6347 0.0745 0.058 Uiso 1 1 calc R
C12 C -0.1706(3) 0.7797(2) 0.24275(18) 0.0527(6) Uani 1 1 d .
H12 H -0.2333 0.8347 0.2619 0.063 Uiso 1 1 calc R
O2 O 0.14290(15) 0.36269(11) 0.06569(8) 0.0359(3) Uani 1 1 d .
N4 N 0.26401(16) 0.26208(13) 0.13457(9) 0.0276(3) Uani 1 1 d .
N5 N 0.38934(17) 0.33305(13) 0.13520(9) 0.0291(3) Uani 1 1 d .
N6 N 0.44234(17) 0.24202(14) -0.00575(10) 0.0311(3) Uani 1 1 d .
C34 C 0.40822(19) 0.17625(15) 0.22133(11) 0.0254(4) Uani 1 1 d .
C31 C 0.02846(19) 0.09990(15) 0.11221(11) 0.0253(4) Uani 1 1 d .
C32 C 0.15829(18) 0.09417(15) 0.16135(11) 0.0242(4) Uani 1 1 d .
C25 C 0.1416(2) 0.27968(16) 0.09113(11) 0.0278(4) Uani 1 1 d .
C26 C 0.02058(19) 0.19106(15) 0.07902(11) 0.0260(4) Uani 1 1 d .
C48 C 0.46443(19) 0.32617(15) 0.06501(11) 0.0267(4) Uani 1 1 d .
C33 C 0.27253(19) 0.17294(15) 0.17028(10) 0.0246(4) Uani 1 1 d .
C40 C 0.1597(2) 0.00396(16) 0.20514(12) 0.0292(4) Uani 1 1 d .
H40A H 0.2593 -0.0048 0.2192 0.035 Uiso 1 1 calc R
H40B H 0.1160 -0.0681 0.1676 0.035 Uiso 1 1 calc R
C27 C -0.1041(2) 0.19753(17) 0.03175(11) 0.0316(4) Uani 1 1 d .
H27 H -0.1089 0.2585 0.0106 0.038 Uiso 1 1 calc R
C30 C -0.09095(19) 0.01592(16) 0.09519(11) 0.0292(4) Uani 1 1 d .
H30 H -0.0881 -0.0452 0.1163 0.035 Uiso 1 1 calc R
C44 C 0.5634(2) 0.42501(16) 0.08367(13) 0.0321(4) Uani 1 1 d .
C42 C 0.4332(2) 0.43637(16) 0.19457(12) 0.0343(4) Uani 1 1 d .
H42 H 0.3943 0.4629 0.2459 0.041 Uiso 1 1 calc R
C29 C -0.2119(2) 0.02245(17) 0.04789(12) 0.0331(4) Uani 1 1 d .
H29 H -0.2892 -0.0345 0.0368 0.040 Uiso 1 1 calc R
C39 C 0.5138(2) 0.10579(17) 0.18974(12) 0.0320(4) Uani 1 1 d .
H39 H 0.5053 0.0616 0.1343 0.038 Uiso 1 1 calc R
C28 C -0.2190(2) 0.11444(18) 0.01656(12) 0.0350(4) Uani 1 1 d .
H28 H -0.3015 0.1193 -0.0146 0.042 Uiso 1 1 calc R
C37 C 0.6462(2) 0.16758(19) 0.32317(14) 0.0404(5) Uani 1 1 d .
H37 H 0.7251 0.1637 0.3574 0.049 Uiso 1 1 calc R
C41 C 0.0777(2) 0.03309(18) 0.28435(13) 0.0380(5) Uani 1 1 d .
H41A H -0.0207 0.0430 0.2709 0.057 Uiso 1 1 calc R
H41B H 0.1238 0.1021 0.3230 0.057 Uiso 1 1 calc R
H41C H 0.0784 -0.0275 0.3089 0.057 Uiso 1 1 calc R
C38 C 0.6320(2) 0.10129(19) 0.24105(14) 0.0397(5) Uani 1 1 d .
H38 H 0.7020 0.0534 0.2200 0.048 Uiso 1 1 calc R
C45 C 0.6515(2) 0.43450(19) 0.02042(14) 0.0406(5) Uani 1 1 d .
H45 H 0.7202 0.4969 0.0281 0.049 Uiso 1 1 calc R
C35 C 0.4241(2) 0.24353(16) 0.30390(12) 0.0328(4) Uani 1 1 d .
H35 H 0.3543 0.2914 0.3253 0.039 Uiso 1 1 calc R
C36 C 0.5432(2) 0.23966(18) 0.35440(13) 0.0394(5) Uani 1 1 d .
H36 H 0.5539 0.2856 0.4094 0.047 Uiso 1 1 calc R
C47 C 0.5297(2) 0.25615(19) -0.06450(13) 0.0381(5) Uani 1 1 d .
H47 H 0.5201 0.2004 -0.1159 0.046 Uiso 1 1 calc R
C43 C 0.5414(2) 0.49258(17) 0.16608(13) 0.0383(5) Uani 1 1 d .
H43 H 0.5922 0.5624 0.1949 0.046 Uiso 1 1 calc R
C46 C 0.6336(2) 0.3486(2) -0.05357(14) 0.0414(5) Uani 1 1 d .
H46 H 0.6914 0.3523 -0.0967 0.050 Uiso 1 1 calc R

loop_
_atom_site_aniso_label
_atom_site_aniso_U_11
_atom_site_aniso_U_22
_atom_site_aniso_U_33
_atom_site_aniso_U_23
_atom_site_aniso_U_13
_atom_site_aniso_U_12
O1 0.0292(7) 0.0452(8) 0.0364(8) 0.0196(7) -0.0068(6) -0.0063(6)
N1 0.0260(7) 0.0258(7) 0.0252(8) 0.0113(6) -0.0018(6) -0.0031(6)
N2 0.0290(8) 0.0272(8) 0.0243(8) 0.0104(6) 0.0016(6) -0.0032(6)
C7 0.0273(9) 0.0246(8) 0.0199(8) 0.0051(7) 0.0060(7) 0.0041(7)
C2 0.0281(9) 0.0263(9) 0.0191(8) 0.0065(7) 0.0047(7) 0.0049(7)
N3 0.0312(8) 0.0339(9) 0.0318(9) 0.0125(7) 0.0065(7) 0.0025(7)
C1 0.0272(9) 0.0306(9) 0.0219(9) 0.0093(7) 0.0004(7) 0.0025(7)
C8 0.0256(9) 0.0246(8) 0.0202(8) 0.0036(7) 0.0024(7) 0.0020(7)
C9 0.0246(8) 0.0260(9) 0.0191(8) 0.0053(7) -0.0002(7) 0.0014(7)
C16 0.0261(9) 0.0298(9) 0.0268(9) 0.0079(8) 0.0007(7) 0.0012(7)
C6 0.0304(9) 0.0288(9) 0.0294(10) 0.0090(8) 0.0035(8) 0.0002(7)
C10 0.0270(9) 0.0287(9) 0.0281(9) 0.0123(8) -0.0036(7) -0.0026(7)
C3 0.0287(9) 0.0331(10) 0.0246(9) 0.0098(8) 0.0026(7) 0.0055(8)
C20 0.0258(9) 0.0325(10) 0.0342(10) 0.0182(8) 0.0001(8) 0.0000(7)
C24 0.0238(9) 0.0286(9) 0.0259(9) 0.0131(8) -0.0027(7) 0.0010(7)
C5 0.0439(11) 0.0279(9) 0.0291(10) 0.0123(8) 0.0080(8) 0.0031(8)
C17 0.0392(11) 0.0336(10) 0.0282(10) 0.0054(8) -0.0013(8) -0.0025(8)
C4 0.0405(11) 0.0336(10) 0.0259(10) 0.0136(8) 0.0057(8) 0.0108(8)
C18 0.0304(10) 0.0427(11) 0.0247(9) 0.0154(8) 0.0054(7) 0.0036(8)
C21 0.0370(11) 0.0322(10) 0.0495(13) 0.0210(10) -0.0010(9) -0.0027(8)
C19 0.0329(10) 0.0428(11) 0.0364(11) 0.0209(9) 0.0067(8) -0.0025(9)
C11 0.0385(11) 0.0363(11) 0.0421(12) 0.0146(9) -0.0033(9) 0.0059(9)
C23 0.0406(11) 0.0365(11) 0.0349(11) 0.0103(9) 0.0075(9) 0.0094(9)
C22 0.0463(12) 0.0260(10) 0.0435(12) 0.0095(9) 0.0005(10) 0.0059(9)
C15 0.0385(11) 0.0407(11) 0.0292(10) 0.0142(9) -0.0016(8) -0.0059(9)
C13 0.0500(14) 0.0556(15) 0.0674(17) 0.0447(14) -0.0316(12) -0.0207(12)
C14 0.0526(14) 0.0587(14) 0.0367(12) 0.0288(11) -0.0145(10) -0.0220(12)
C12 0.0410(13) 0.0437(13) 0.0796(19) 0.0309(13) -0.0127(12) 0.0030(10)
O2 0.0436(8) 0.0357(7) 0.0342(8) 0.0181(6) 0.0016(6) 0.0085(6)
N4 0.0290(8) 0.0305(8) 0.0256(8) 0.0124(7) 0.0022(6) 0.0025(6)
N5 0.0321(8) 0.0288(8) 0.0265(8) 0.0104(7) 0.0010(6) -0.0020(6)
N6 0.0299(8) 0.0388(9) 0.0269(8) 0.0130(7) 0.0022(6) 0.0052(7)
C34 0.0255(9) 0.0297(9) 0.0230(9) 0.0122(7) 0.0012(7) -0.0009(7)
C31 0.0266(9) 0.0301(9) 0.0196(8) 0.0059(7) 0.0054(7) 0.0086(7)
C32 0.0253(9) 0.0266(9) 0.0210(9) 0.0066(7) 0.0025(7) 0.0059(7)
C25 0.0333(10) 0.0323(10) 0.0204(9) 0.0091(8) 0.0061(7) 0.0109(8)
C26 0.0280(9) 0.0315(9) 0.0198(9) 0.0070(7) 0.0047(7) 0.0105(7)
C48 0.0248(9) 0.0323(9) 0.0278(9) 0.0162(8) -0.0009(7) 0.0046(7)
C33 0.0289(9) 0.0280(9) 0.0183(8) 0.0077(7) 0.0031(7) 0.0073(7)
C40 0.0261(9) 0.0314(9) 0.0329(10) 0.0144(8) -0.0010(7) 0.0030(7)
C27 0.0338(10) 0.0371(10) 0.0254(10) 0.0083(8) 0.0034(8) 0.0144(8)
C30 0.0287(9) 0.0320(10) 0.0265(9) 0.0071(8) 0.0044(7) 0.0064(7)
C44 0.0272(9) 0.0344(10) 0.0395(11) 0.0199(9) -0.0063(8) 0.0021(8)
C42 0.0440(11) 0.0286(10) 0.0293(10) 0.0076(8) -0.0037(8) 0.0057(8)
C29 0.0265(9) 0.0384(11) 0.0302(10) 0.0034(8) 0.0031(8) 0.0041(8)
C39 0.0273(9) 0.0407(11) 0.0295(10) 0.0125(9) 0.0055(8) 0.0040(8)
C28 0.0272(10) 0.0471(12) 0.0293(10) 0.0068(9) -0.0005(8) 0.0137(8)
C37 0.0286(10) 0.0555(13) 0.0448(13) 0.0332(11) -0.0106(9) -0.0117(9)
C41 0.0390(11) 0.0472(12) 0.0334(11) 0.0216(10) 0.0024(9) 0.0015(9)
C38 0.0245(10) 0.0567(13) 0.0466(13) 0.0281(11) 0.0037(9) 0.0060(9)
C45 0.0264(10) 0.0516(13) 0.0546(14) 0.0340(12) -0.0022(9) 0.0001(9)
C35 0.0418(11) 0.0322(10) 0.0245(10) 0.0099(8) 0.0008(8) 0.0007(8)
C36 0.0472(12) 0.0439(12) 0.0266(10) 0.0167(9) -0.0089(9) -0.0129(10)
C47 0.0363(11) 0.0553(13) 0.0281(10) 0.0180(10) 0.0047(8) 0.0130(10)
C43 0.0405(11) 0.0312(10) 0.0432(12) 0.0147(9) -0.0116(9) -0.0019(9)
C46 0.0293(10) 0.0650(15) 0.0422(12) 0.0330(12) 0.0065(9) 0.0094(10)

loop_
_atom_type_symbol
_atom_type_description
_atom_type_scat_dispersion_real
_atom_type_scat_dispersion_imag
_atom_type_scat_source
C C 0.0033 0.0016 'International Tables Vol C Tables 4.2.6.8 and 6.1.1.4'
H H 0.0000 0.0000 'International Tables Vol C Tables 4.2.6.8 and 6.1.1.4'
N N 0.0061 0.0033 'International Tables Vol C Tables 4.2.6.8 and 6.1.1.4'
O O 0.0106 0.0060 'International Tables Vol C Tables 4.2.6.8 and 6.1.1.4'

loop_
_exptl_crystal_face_index_h
_exptl_crystal_face_index_k
_exptl_crystal_face_index_l
_exptl_crystal_face_perp_dist
1 12 -22 0.1619
-12 -7 4 0.1041
12 2 5 0.0724
-8 -12 2 0.1255
-6 -7 -13 0.1493
3 -13 -10 0.1358
4 -4 -20 0.1437
10 -8 -9 0.1012
3 7 -23 0.1688
13 -3 -2 0.0741
2 16 -1 0.0990
1 13 10 0.0991
-4 -14 17 0.1432
-13 2 0 0.0576
-9 12 6 0.0881
-10 -3 -12 0.1280
2 -17 12 0.1319
12 -6 6 0.0672
-6 13 9 0.0965
8 -12 -7 0.1078
-1 -12 22 0.1619

loop_
_geom_angle_atom_site_label_1
_geom_angle_atom_site_label_2
_geom_angle_atom_site_label_3
_geom_angle
N2 N1 C9 118.17(14)
C1 N1 N2 115.74(14)
C1 N1 C9 125.40(14)
C24 N2 N1 122.80(14)
C24 N2 C18 109.12(15)
C18 N2 N1 124.52(15)
C2 C7 C8 120.22(15)
C2 C7 C6 117.34(16)
C6 C7 C8 122.44(16)
C7 C2 C1 121.18(15)
C3 C2 C7 120.70(16)
C3 C2 C1 118.09(16)
C24 N3 C23 113.45(16)
O1 C1 N1 120.68(16)
O1 C1 C2 125.20(16)
N1 C1 C2 114.11(15)
C7 C8 C16 120.37(15)
C9 C8 C7 118.85(16)
C9 C8 C16 120.77(16)
N1 C9 C10 116.38(14)
C8 C9 N1 120.20(15)
C8 C9 C10 123.30(16)
C8 C16 H16A 109.0
C8 C16 H16B 109.0
C8 C16 C17 112.93(15)
H16A C16 H16B 107.8
C17 C16 H16A 109.0
C17 C16 H16B 109.0
C7 C6 H6 119.4
C5 C6 C7 121.19(17)
C5 C6 H6 119.4
C11 C10 C9 120.93(17)
C11 C10 C15 119.43(18)
C15 C10 C9 119.51(17)
C2 C3 H3 119.7
C4 C3 C2 120.50(18)
C4 C3 H3 119.7
C24 C20 C19 106.80(17)
C21 C20 C24 116.44(18)
C21 C20 C19 136.73(18)
N2 C24 C20 107.29(16)
N3 C24 N2 124.88(16)
N3 C24 C20 127.83(17)
C6 C5 H5 119.7
C6 C5 C4 120.58(17)
C4 C5 H5 119.7
C16 C17 H17A 109.5
C16 C17 H17B 109.5
C16 C17 H17C 109.5
H17A C17 H17B 109.5
H17A C17 H17C 109.5
H17B C17 H17C 109.5
C3 C4 C5 119.65(17)
C3 C4 H4 120.2
C5 C4 H4 120.2
N2 C18 H18 125.5
C19 C18 N2 108.95(17)
C19 C18 H18 125.5
C20 C21 H21 121.2
C22 C21 C20 117.59(18)
C22 C21 H21 121.2
C20 C19 H19 126.2
C18 C19 C20 107.68(16)
C18 C19 H19 126.2
C10 C11 H11 120.0
C10 C11 C12 120.0(2)
C12 C11 H11 120.0
N3 C23 H23 117.8
N3 C23 C22 124.42(19)
C22 C23 H23 117.8
C21 C22 C23 120.27(19)
C21 C22 H22 119.9
C23 C22 H22 119.9
C10 C15 H15 119.9
C14 C15 C10 120.2(2)
C14 C15 H15 119.9
C14 C13 H13 120.1
C14 C13 C12 119.9(2)
C12 C13 H13 120.1
C15 C14 H14 119.8
C13 C14 C15 120.4(2)
C13 C14 H14 119.8
C11 C12 H12 119.9
C13 C12 C11 120.1(2)
C13 C12 H12 119.9
N5 N4 C25 115.79(14)
N5 N4 C33 118.62(14)
C25 N4 C33 125.32(15)
C48 N5 N4 122.64(15)
C48 N5 C42 109.05(15)
C42 N5 N4 125.94(16)
C48 N6 C47 113.12(17)
C39 C34 C33 120.82(16)
C39 C34 C35 119.32(17)
C35 C34 C33 119.63(16)
C26 C31 C32 119.88(16)
C30 C31 C32 122.26(16)
C30 C31 C26 117.85(16)
C31 C32 C40 119.65(15)
C33 C32 C31 119.17(16)
C33 C32 C40 121.10(15)
O2 C25 N4 120.42(17)
O2 C25 C26 125.62(17)
N4 C25 C26 113.95(15)
C31 C26 C25 121.43(16)
C27 C26 C31 120.34(17)
C27 C26 C25 118.22(16)
N5 C48 C44 106.76(16)
N6 C48 N5 125.02(16)
N6 C48 C44 128.21(17)
N4 C33 C34 116.72(15)
C32 C33 N4 120.05(15)
C32 C33 C34 123.12(15)
C32 C40 H40A 109.1
C32 C40 H40B 109.1
C32 C40 C41 112.36(15)
H40A C40 H40B 107.9
C41 C40 H40A 109.1
C41 C40 H40B 109.1
C26 C27 H27 119.8
C28 C27 C26 120.35(18)
C28 C27 H27 119.8
C31 C30 H30 119.4
C29 C30 C31 121.28(18)
C29 C30 H30 119.4
C48 C44 C43 107.35(17)
C45 C44 C48 115.97(19)
C45 C44 C43 136.66(19)
N5 C42 H42 125.4
C43 C42 N5 109.28(18)
C43 C42 H42 125.4
C30 C29 H29 119.9
C30 C29 C28 120.14(18)
C28 C29 H29 119.9
C34 C39 H39 120.0
C38 C39 C34 119.92(19)
C38 C39 H39 120.0
C27 C28 C29 120.02(17)
C27 C28 H28 120.0
C29 C28 H28 120.0
C38 C37 H37 120.0
C36 C37 H37 120.0
C36 C37 C38 119.96(18)
C40 C41 H41A 109.5
C40 C41 H41B 109.5
C40 C41 H41C 109.5
H41A C41 H41B 109.5
H41A C41 H41C 109.5
H41B C41 H41C 109.5
C39 C38 H38 119.8
C37 C38 C39 120.3(2)
C37 C38 H38 119.8
C44 C45 H45 121.1
C46 C45 C44 117.80(19)
C46 C45 H45 121.1
C34 C35 H35 119.8
C36 C35 C34 120.41(19)
C36 C35 H35 119.8
C37 C36 C35 120.0(2)
C37 C36 H36 120.0
C35 C36 H36 120.0
N6 C47 H47 117.8
N6 C47 C46 124.4(2)
C46 C47 H47 117.8
C44 C43 H43 126.3
C42 C43 C44 107.42(18)
C42 C43 H43 126.3
C45 C46 C47 120.53(19)
C45 C46 H46 119.7
C47 C46 H46 119.7

loop_
_geom_bond_atom_site_label_1
_geom_bond_atom_site_label_2
_geom_bond_distance
O1 C1 1.223(2)
N1 N2 1.3922(19)
N1 C1 1.392(2)
N1 C9 1.411(2)
N2 C24 1.380(2)
N2 C18 1.385(2)
C7 C2 1.405(2)
C7 C8 1.455(2)
C7 C6 1.412(2)
C2 C1 1.467(2)
C2 C3 1.404(2)
N3 C24 1.324(2)
N3 C23 1.339(3)
C8 C9 1.352(2)
C8 C16 1.512(2)
C9 C10 1.491(2)
C16 H16A 0.9700
C16 H16B 0.9700
C16 C17 1.523(3)
C6 H6 0.9300
C6 C5 1.380(3)
C10 C11 1.387(3)
C10 C15 1.388(3)
C3 H3 0.9300
C3 C4 1.372(3)
C20 C24 1.407(2)
C20 C21 1.387(3)
C20 C19 1.433(3)
C5 H5 0.9300
C5 C4 1.390(3)
C17 H17A 0.9600
C17 H17B 0.9600
C17 H17C 0.9600
C4 H4 0.9300
C18 H18 0.9300
C18 C19 1.358(3)
C21 H21 0.9300
C21 C22 1.379(3)
C19 H19 0.9300
C11 H11 0.9300
C11 C12 1.393(3)
C23 H23 0.9300
C23 C22 1.390(3)
C22 H22 0.9300
C15 H15 0.9300
C15 C14 1.384(3)
C13 H13 0.9300
C13 C14 1.376(4)
C13 C12 1.382(4)
C14 H14 0.9300
C12 H12 0.9300
O2 C25 1.226(2)
N4 N5 1.390(2)
N4 C25 1.398(2)
N4 C33 1.414(2)
N5 C48 1.382(2)
N5 C42 1.386(2)
N6 C48 1.327(2)
N6 C47 1.345(2)
C34 C33 1.490(2)
C34 C39 1.388(3)
C34 C35 1.390(3)
C31 C32 1.457(2)
C31 C26 1.409(2)
C31 C30 1.407(3)
C32 C33 1.345(2)
C32 C40 1.513(2)
C25 C26 1.460(3)
C26 C27 1.403(2)
C48 C44 1.409(3)
C40 H40A 0.9700
C40 H40B 0.9700
C40 C41 1.529(3)
C27 H27 0.9300
C27 C28 1.372(3)
C30 H30 0.9300
C30 C29 1.376(3)
C44 C45 1.394(3)
C44 C43 1.428(3)
C42 H42 0.9300
C42 C43 1.353(3)
C29 H29 0.9300
C29 C28 1.398(3)
C39 H39 0.9300
C39 C38 1.388(3)
C28 H28 0.9300
C37 H37 0.9300
C37 C38 1.380(3)
C37 C36 1.380(3)
C41 H41A 0.9600
C41 H41B 0.9600
C41 H41C 0.9600
C38 H38 0.9300
C45 H45 0.9300
C45 C46 1.372(3)
C35 H35 0.9300
C35 C36 1.384(3)
C36 H36 0.9300
C47 H47 0.9300
C47 C46 1.391(3)
C43 H43 0.9300
C46 H46 0.9300

loop_
_geom_torsion_atom_site_label_1
_geom_torsion_atom_site_label_2
_geom_torsion_atom_site_label_3
_geom_torsion_atom_site_label_4
_geom_torsion
N1 N2 C24 N3 -17.2(3)
N1 N2 C24 C20 163.30(15)
N1 N2 C18 C19 -163.42(16)
N1 C9 C10 C11 -96.4(2)
N1 C9 C10 C15 87.8(2)
N2 N1 C1 O1 -8.4(2)
N2 N1 C1 C2 172.49(14)
N2 N1 C9 C8 -171.44(15)
N2 N1 C9 C10 12.5(2)
N2 C18 C19 C20 3.0(2)
C7 C2 C1 O1 179.59(18)
C7 C2 C1 N1 -1.4(2)
C7 C2 C3 C4 2.5(3)
C7 C8 C9 N1 -0.4(2)
C7 C8 C9 C10 175.41(16)
C7 C8 C16 C17 -83.2(2)
C7 C6 C5 C4 0.2(3)
C2 C7 C8 C9 1.1(2)
C2 C7 C8 C16 179.83(16)
C2 C7 C6 C5 0.7(3)
C2 C3 C4 C5 -1.6(3)
N3 C23 C22 C21 1.0(3)
C1 N1 N2 C24 -75.1(2)
C1 N1 N2 C18 81.3(2)
C1 N1 C9 C8 -1.4(3)
C1 N1 C9 C10 -177.49(16)
C1 C2 C3 C4 -179.62(17)
C8 C7 C2 C1 -0.2(2)
C8 C7 C2 C3 177.64(16)
C8 C7 C6 C5 -178.92(17)
C8 C9 C10 C11 87.7(2)
C8 C9 C10 C15 -88.1(2)
C9 N1 N2 C24 95.90(19)
C9 N1 N2 C18 -107.73(19)
C9 N1 C1 O1 -178.70(17)
C9 N1 C1 C2 2.2(2)
C9 C8 C16 C17 95.4(2)
C9 C10 C11 C12 -173.87(18)
C9 C10 C15 C14 174.97(17)
C16 C8 C9 N1 -179.10(15)
C16 C8 C9 C10 -3.3(3)
C6 C7 C2 C1 -179.84(16)
C6 C7 C2 C3 -2.0(2)
C6 C7 C8 C9 -179.25(17)
C6 C7 C8 C16 -0.6(2)
C6 C5 C4 C3 0.3(3)
C10 C11 C12 C13 -1.2(3)
C10 C15 C14 C13 -0.9(3)
C3 C2 C1 O1 1.7(3)
C3 C2 C1 N1 -179.27(16)
C20 C21 C22 C23 -0.5(3)
C24 N2 C18 C19 -4.3(2)
C24 N3 C23 C22 -0.7(3)
C24 C20 C21 C22 -0.1(3)
C24 C20 C19 C18 -0.7(2)
C18 N2 C24 N3 -176.71(16)
C18 N2 C24 C20 3.76(19)
C21 C20 C24 N2 179.97(16)
C21 C20 C24 N3 0.5(3)
C21 C20 C19 C18 176.9(2)
C19 C20 C24 N2 -1.85(19)
C19 C20 C24 N3 178.63(17)
C19 C20 C21 C22 -177.6(2)
C11 C10 C15 C14 -0.9(3)
C23 N3 C24 N2 -179.50(17)
C23 N3 C24 C20 -0.1(3)
C15 C10 C11 C12 1.9(3)
C14 C13 C12 C11 -0.6(3)
C12 C13 C14 C15 1.7(3)
O2 C25 C26 C31 -178.68(17)
O2 C25 C26 C27 2.5(3)
N4 N5 C48 N6 -11.9(3)
N4 N5 C48 C44 167.03(15)
N4 N5 C42 C43 -166.75(16)
N4 C25 C26 C31 2.6(2)
N4 C25 C26 C27 -176.23(15)
N5 N4 C25 O2 -9.4(2)
N5 N4 C25 C26 169.41(14)
N5 N4 C33 C34 12.3(2)
N5 N4 C33 C32 -171.49(16)
N5 C48 C44 C45 179.63(15)
N5 C48 C44 C43 -1.92(19)
N5 C42 C43 C44 2.7(2)
N6 C48 C44 C45 -1.5(3)
N6 C48 C44 C43 176.93(17)
N6 C47 C46 C45 -1.0(3)
C34 C39 C38 C37 -0.8(3)
C34 C35 C36 C37 -0.9(3)
C31 C32 C33 N4 2.1(2)
C31 C32 C33 C34 178.12(16)
C31 C32 C40 C41 -77.3(2)
C31 C26 C27 C28 -0.8(3)
C31 C30 C29 C28 -0.8(3)
C32 C31 C26 C25 1.4(2)
C32 C31 C26 C27 -179.85(16)
C32 C31 C30 C29 -179.33(17)
C25 N4 N5 C48 -69.4(2)
C25 N4 N5 C42 91.2(2)
C25 N4 C33 C34 -173.97(16)
C25 N4 C33 C32 2.3(3)
C25 C26 C27 C28 178.04(17)
C26 C31 C32 C33 -3.8(2)
C26 C31 C32 C40 172.92(16)
C26 C31 C30 C29 -0.2(3)
C26 C27 C28 C29 -0.3(3)
C48 N5 C42 C43 -4.0(2)
C48 N6 C47 C46 0.1(3)
C48 C44 C45 C46 0.6(3)
C48 C44 C43 C42 -0.5(2)
C33 N4 N5 C48 105.00(19)
C33 N4 N5 C42 -94.4(2)
C33 N4 C25 O2 176.64(16)
C33 N4 C25 C26 -4.5(2)
C33 C34 C39 C38 -173.12(17)
C33 C34 C35 C36 173.99(17)
C33 C32 C40 C41 99.4(2)
C40 C32 C33 N4 -174.59(15)
C40 C32 C33 C34 1.4(3)
C30 C31 C32 C33 175.28(16)
C30 C31 C32 C40 -8.0(3)
C30 C31 C26 C25 -177.77(16)
C30 C31 C26 C27 1.0(2)
C30 C29 C28 C27 1.1(3)
C44 C45 C46 C47 0.5(3)
C42 N5 C48 N6 -175.31(17)
C42 N5 C48 C44 3.59(19)
C39 C34 C33 N4 -102.93(19)
C39 C34 C33 C32 80.9(2)
C39 C34 C35 C36 -0.6(3)
C38 C37 C36 C35 1.5(3)
C45 C44 C43 C42 177.5(2)
C35 C34 C33 N4 82.6(2)
C35 C34 C33 C32 -93.5(2)
C35 C34 C39 C38 1.4(3)
C36 C37 C38 C39 -0.7(3)
C47 N6 C48 N5 179.79(16)
C47 N6 C48 C44 1.1(3)
C43 C44 C45 C46 -177.3(2)

loop_
_exptl_oxdiff_crystal_face_indexfrac_h
_exptl_oxdiff_crystal_face_indexfrac_k
_exptl_oxdiff_crystal_face_indexfrac_l
_exptl_oxdiff_crystal_face_x
_exptl_oxdiff_crystal_face_y
_exptl_oxdiff_crystal_face_z
0.9387 12.0157 -21.9919 -0.0785 -0.3653 0.9533
-11.9320 -7.0880 4.0344 -0.9266 0.1225 -0.4476
11.9572 2.0841 4.9613 0.9864 0.0396 0.0651
-7.8955 -12.0713 2.0318 -0.7686 0.5065 -0.3289
-5.9142 -7.0573 -12.9625 -0.7878 0.4620 0.3232
3.1144 -13.0071 -9.9823 -0.2035 0.9272 0.3434
4.0575 -3.9905 -19.9840 -0.1326 0.5701 0.8148
10.0621 -7.9526 -9.0071 0.4118 0.7588 0.4840
2.9768 7.0199 -22.9904 -0.0470 -0.0316 0.9935
13.0065 -2.9212 -2.0280 0.8429 0.4360 0.3147
1.8716 16.0393 -1.0219 0.4306 -0.8570 0.2007
0.8793 13.0332 9.9720 0.4909 -0.8537 -0.2631
-3.9100 -14.0411 17.0074 -0.2611 0.4911 -0.8376
-12.9954 1.9185 0.0313 -0.8963 -0.3523 -0.2459
-9.0906 11.9643 6.0033 -0.3155 -0.9268 -0.3186
-9.9412 -3.0762 -11.9577 -0.9821 0.1482 0.2352
2.1123 -17.0094 12.0007 0.0271 0.8389 -0.5487
12.0190 -5.9288 5.9692 0.8516 0.4798 -0.0343
-6.1081 12.9871 8.9912 -0.0293 -0.9688 -0.3654
8.0938 -11.9713 -6.9996 0.2265 0.9219 0.3368
-0.9387 -12.0157 21.9919 0.0785 0.3653 -0.9533
